data_7063740
loop_
_publ_author_name
'Omoding, Daniel'
'Kushwaha, Aparna'
'Kociok-K\"ohn, Gabriele'
'Imran, Ahamad'
'Kumar, Abhinav'

_publ_section_title
;
 New heteroleptic tertiary phosphane-based Ni(ii)
 3,4-dimethoxyphenylacetonitriledithiolates: bifunctional electrocatalysts
 for homogeneous HER and heterogeneous OER
;
_journal_issue 18
_journal_name_full 'New Journal of Chemistry'
_journal_page_first 7617
_journal_page_last 7629
_journal_paper_doi 10.1039/D5NJ01319D
_journal_volume 49
_journal_year 2025
_chemical_absolute_configuration ad
_chemical_formula_moiety 'C37 H33 N Ni O2 P2 S2'
_chemical_formula_sum 'C37 H33 N Ni O2 P2 S2'
_chemical_formula_weight 708.41
_space_group_crystal_system orthorhombic
_space_group_IT_number 19
_space_group_name_Hall 'P 2ac 2ab'
_space_group_name_H-M_alt 'P 21 21 21'
_atom_sites_solution_hydrogens geom
_atom_sites_solution_primary dual
_audit_creation_method SHELXL-2019/3
_audit_update_record
;
2025-03-14 deposited with the CCDC.	2025-04-03 downloaded from the CCDC.
;
_cell_angle_alpha 90
_cell_angle_beta 90
_cell_angle_gamma 90
_cell_formula_units_Z 4
_cell_length_a 12.6918(3)
_cell_length_b 12.8850(3)
_cell_length_c 20.6351(4)
_cell_measurement_reflns_used 25796
_cell_measurement_temperature 150(2)
_cell_measurement_theta_max 28.9260
_cell_measurement_theta_min 3.1600
_cell_volume 3374.54(13)
_computing_cell_refinement 'CrysAlisPro 1.171.43.104a (Rigaku OD, 2023)'
_computing_data_collection 'CrysAlisPro system (CCD 42.94a (release 21-06-2023))'
_computing_data_reduction 'CrysAlisPro 1.171.43.104a (Rigaku OD, 2023)'
_computing_molecular_graphics 'ORTEP3 for Windows - Farrugia, L. J. J. Appl. Crystallogr. 1997, 30, 565'
_computing_publication_material
;
 'WinGX publication routines, Farrugia, 
 L. J., J. Appl. Crystallogr., 1999, 32, 837-838
;
_computing_structure_refinement
;
 SHELXL-2019/2 (Sheldrick, 2019)
 Sheldrick GM (2008) Acta Crystallogr A64:112--122 and 
 C. B. H\"ubschle, G. M. Sheldrick and B. Dittrich
 ShelXle: a Qt graphical user interface for SHELXL
 J. Appl. Cryst., 44, (2011) 1281-1284.
;
_computing_structure_solution 'SHELXT 2018/2 (Sheldrick, 2018)'
_diffrn_ambient_environment N~2~
_diffrn_ambient_temperature 149.9(5)
_diffrn_detector 'CCD plate'
_diffrn_detector_area_resol_mean 8.0734
_diffrn_detector_type EosS2
_diffrn_measured_fraction_theta_full 0.998
_diffrn_measured_fraction_theta_max 0.944
_diffrn_measurement_device 'four-circle diffractometer'
_diffrn_measurement_device_type 'New Xcalibur, EosS2'
_diffrn_measurement_method '\w scans'
_diffrn_radiation_monochromator graphite
_diffrn_radiation_probe x-ray
_diffrn_radiation_type 'Mo K\a'
_diffrn_radiation_wavelength 0.71073
_diffrn_reflns_av_R_equivalents 0.0502
_diffrn_reflns_av_unetI/netI 0.0349
_diffrn_reflns_Laue_measured_fraction_full 0.998
_diffrn_reflns_Laue_measured_fraction_max 0.944
_diffrn_reflns_limit_h_max 15
_diffrn_reflns_limit_h_min -16
_diffrn_reflns_limit_k_max 16
_diffrn_reflns_limit_k_min -17
_diffrn_reflns_limit_l_max 28
_diffrn_reflns_limit_l_min -26
_diffrn_reflns_number 53333
_diffrn_reflns_point_group_measured_fraction_full 0.999
_diffrn_reflns_point_group_measured_fraction_max 0.912
_diffrn_reflns_theta_full 25.242
_diffrn_reflns_theta_max 29.292
_diffrn_reflns_theta_min 2.996
_diffrn_source 'fine-focus sealed X-ray tube'
_diffrn_source_type 'Enhance (Mo) X-ray Source'
_exptl_absorpt_coefficient_mu 0.828
_exptl_absorpt_correction_T_max 1.00000
_exptl_absorpt_correction_T_min 0.83464
_exptl_absorpt_correction_type multi-scan
_exptl_absorpt_process_details
;
CrysAlisPro 1.171.42.94a (Rigaku Oxford Diffraction, 2023)
Empirical absorption correction using spherical harmonics,
implemented in SCALE3 ABSPACK scaling algorithm.
;
_exptl_crystal_colour orange
_exptl_crystal_density_diffrn 1.394
_exptl_crystal_description block
_exptl_crystal_F_000 1472
_exptl_crystal_recrystallization_method 'Re-crystallisation from solvent: CH2Cl2 layered with CH3OH (2 : 1 V/V)'
_exptl_crystal_size_max 0.700
_exptl_crystal_size_mid 0.650
_exptl_crystal_size_min 0.450
_refine_diff_density_max 0.712
_refine_diff_density_min -0.389
_refine_diff_density_rms 0.079
_refine_ls_abs_structure_details
;
 Flack x determined using 2975 quotients [(I+)-(I-)]/[(I+)+(I-)]
 (Parsons, Flack and Wagner, Acta Cryst. B69 (2013) 249-259).
;
_refine_ls_abs_structure_Flack -0.019(5)
_refine_ls_extinction_method none
_refine_ls_goodness_of_fit_ref 1.079
_refine_ls_hydrogen_treatment constr
_refine_ls_matrix_type full
_refine_ls_number_parameters 408
_refine_ls_number_reflns 8423
_refine_ls_number_restraints 0
_refine_ls_restrained_S_all 1.079
_refine_ls_R_factor_all 0.0541
_refine_ls_R_factor_gt 0.0430
_refine_ls_shift/su_max 0.000
_refine_ls_shift/su_mean 0.000
_refine_ls_structure_factor_coef Fsqd
_refine_ls_weighting_details 'w=1/[\s^2^(Fo^2^)+(0.0427P)^2^+3.6726P] where P=(Fo^2^+2Fc^2^)/3'
_refine_ls_weighting_scheme calc
_refine_ls_wR_factor_gt 0.0975
_refine_ls_wR_factor_ref 0.1057
_reflns_Friedel_coverage 0.744
_reflns_Friedel_fraction_full 1.000
_reflns_Friedel_fraction_max 0.872
_reflns_number_gt 7499
_reflns_number_total 8423
_reflns_threshold_expression 'I > 2\s(I)'
_cod_data_source_file d5nj01319d2.cif
_cod_data_source_block e24gkk5
_cod_depositor_comments 'Adding full bibliography for 7063740.cif.'
_cod_database_code 7063740
_shelx_shelxl_version_number 2019/3
_shelx_space_group_comment
;
The symmetry employed for this shelxl refinement is uniquely defined
by the following loop, which should always be used as a source of
symmetry information in preference to the above space-group names.
They are only intended as comments.
;
_shelx_estimated_absorpt_t_min 0.595
_shelx_estimated_absorpt_t_max 0.707
_oxdiff_exptl_absorpt_empirical_full_min 0.891
_oxdiff_exptl_absorpt_empirical_full_max 1.168
_oxdiff_exptl_absorpt_empirical_details
;
Empirical correction (ABSPACK) includes:
- Absorption correction using spherical harmonics
- Frame scaling
;

loop_
_space_group_symop_operation_xyz
'x, y, z'
'-x+1/2, -y, z+1/2'
'-x, y+1/2, -z+1/2'
'x+1/2, -y+1/2, -z'

loop_
_atom_site_label
_atom_site_type_symbol
_atom_site_fract_x
_atom_site_fract_y
_atom_site_fract_z
_atom_site_U_iso_or_equiv
_atom_site_adp_type
_atom_site_occupancy
_atom_site_site_symmetry_order
_atom_site_calc_flag
_atom_site_refinement_flags_posn
_atom_site_refinement_flags_adp
_atom_site_refinement_flags_occupancy
_atom_site_disorder_assembly
_atom_site_disorder_group
Ni Ni 0.67718(4) 0.20005(4) 0.29263(2) 0.02124(12) Uani 1 1 d . . . . .
S1 S 0.81295(9) 0.29033(8) 0.32666(5) 0.0300(2) Uani 1 1 d . . . . .
S2 S 0.68965(8) 0.31513(7) 0.21508(4) 0.0225(2) Uani 1 1 d . . . . .
P1 P 0.66045(9) 0.10371(8) 0.37814(5) 0.0228(2) Uani 1 1 d . . . . .
P2 P 0.55321(8) 0.10933(8) 0.24894(5) 0.0233(2) Uani 1 1 d . . . . .
O1 O 0.9057(3) 0.5889(3) 0.47525(14) 0.0342(7) Uani 1 1 d . . . . .
O2 O 1.0730(3) 0.6853(3) 0.43835(14) 0.0381(8) Uani 1 1 d . . . . .
N N 0.7865(4) 0.5591(4) 0.14329(19) 0.0406(10) Uani 1 1 d . . . . .
C1 C 0.5651(4) 0.0001(3) 0.3598(2) 0.0293(9) Uani 1 1 d . . . . .
H1A H 0.601496 -0.059212 0.339103 0.035 Uiso 1 1 calc R U . . .
H1B H 0.531786 -0.024723 0.400355 0.035 Uiso 1 1 calc R U . . .
C2 C 0.4809(4) 0.0439(4) 0.3139(2) 0.0283(9) Uani 1 1 d . . . . .
H2A H 0.434807 0.093658 0.337077 0.034 Uiso 1 1 calc R U . . .
H2B H 0.436703 -0.012654 0.296169 0.034 Uiso 1 1 calc R U . . .
C3 C 0.4569(3) 0.1679(3) 0.19558(19) 0.0269(9) Uani 1 1 d . . . . .
C4 C 0.3548(3) 0.1890(3) 0.2151(2) 0.0311(9) Uani 1 1 d . . . . .
H4 H 0.333270 0.171925 0.257853 0.037 Uiso 1 1 calc R U . . .
C5 C 0.2833(4) 0.2349(4) 0.1728(3) 0.0355(10) Uani 1 1 d . . . . .
H5 H 0.213152 0.248457 0.186445 0.043 Uiso 1 1 calc R U . . .
C6 C 0.3152(5) 0.2608(3) 0.1103(2) 0.0374(11) Uani 1 1 d . . . . .
H6 H 0.266467 0.291214 0.081001 0.045 Uiso 1 1 calc R U . . .
C7 C 0.4179(4) 0.2422(4) 0.0907(2) 0.0361(11) Uani 1 1 d . . . . .
H7 H 0.439721 0.261306 0.048312 0.043 Uiso 1 1 calc R U . . .
C8 C 0.4891(4) 0.1959(4) 0.13279(19) 0.0294(9) Uani 1 1 d . . . . .
H8 H 0.559385 0.183135 0.119180 0.035 Uiso 1 1 calc R U . . .
C9 C 0.6096(4) 0.0036(3) 0.2012(2) 0.0279(9) Uani 1 1 d . . . . .
C10 C 0.5472(4) -0.0735(4) 0.1747(2) 0.0378(11) Uani 1 1 d . . . . .
H10 H 0.472909 -0.071282 0.180087 0.045 Uiso 1 1 calc R U . . .
C11 C 0.5931(5) -0.1539(4) 0.1402(3) 0.0474(14) Uani 1 1 d . . . . .
H11 H 0.549793 -0.205699 0.121152 0.057 Uiso 1 1 calc R U . . .
C12 C 0.7013(5) -0.1595(4) 0.1330(2) 0.0478(14) Uani 1 1 d . . . . .
H12 H 0.732327 -0.216146 0.110569 0.057 Uiso 1 1 calc R U . . .
C13 C 0.7635(5) -0.0828(4) 0.1587(2) 0.0443(13) Uani 1 1 d . . . . .
H13 H 0.837773 -0.085521 0.153115 0.053 Uiso 1 1 calc R U . . .
C14 C 0.7180(4) -0.0007(4) 0.1929(2) 0.0341(10) Uani 1 1 d . . . . .
H14 H 0.761449 0.052299 0.210467 0.041 Uiso 1 1 calc R U . . .
C15 C 0.6073(4) 0.1742(4) 0.4477(2) 0.0290(9) Uani 1 1 d . . . . .
C16 C 0.5440(6) 0.1277(5) 0.4923(3) 0.068(2) Uani 1 1 d . . . . .
H16 H 0.525291 0.056760 0.487358 0.082 Uiso 1 1 calc R U . . .
C17 C 0.5067(6) 0.1833(6) 0.5448(4) 0.077(2) Uani 1 1 d . . . . .
H17 H 0.462413 0.149593 0.575449 0.093 Uiso 1 1 calc R U . . .
C18 C 0.5315(4) 0.2843(5) 0.5538(3) 0.0459(13) Uani 1 1 d . . . . .
H18 H 0.501364 0.322755 0.588422 0.055 Uiso 1 1 calc R U . . .
C19 C 0.6005(5) 0.3296(5) 0.5122(3) 0.0531(16) Uani 1 1 d . . . . .
H19 H 0.624542 0.398327 0.519978 0.064 Uiso 1 1 calc R U . . .
C20 C 0.6355(5) 0.2754(5) 0.4585(3) 0.0515(15) Uani 1 1 d . . . . .
H20 H 0.680322 0.309291 0.428261 0.062 Uiso 1 1 calc R U . . .
C21 C 0.7756(3) 0.0366(3) 0.4090(2) 0.0260(9) Uani 1 1 d . . . . .
C22 C 0.7962(4) 0.0258(4) 0.4744(2) 0.0415(12) Uani 1 1 d . . . . .
H22 H 0.750529 0.056749 0.505352 0.050 Uiso 1 1 calc R U . . .
C23 C 0.8831(5) -0.0301(5) 0.4950(3) 0.0530(16) Uani 1 1 d . . . . .
H23 H 0.896471 -0.037182 0.540102 0.064 Uiso 1 1 calc R U . . .
C24 C 0.9501(5) -0.0752(4) 0.4513(3) 0.0468(13) Uani 1 1 d . . . . .
H24 H 1.009385 -0.113671 0.465921 0.056 Uiso 1 1 calc R U . . .
C25 C 0.9306(4) -0.0640(4) 0.3847(3) 0.0403(11) Uani 1 1 d . . . . .
H25 H 0.976610 -0.094948 0.353975 0.048 Uiso 1 1 calc R U . . .
C26 C 0.8442(4) -0.0079(4) 0.3643(2) 0.0355(10) Uani 1 1 d . . . . .
H26 H 0.831420 0.000382 0.319200 0.043 Uiso 1 1 calc R U . . .
C27 C 0.7872(3) 0.3752(3) 0.26262(18) 0.0237(8) Uani 1 1 d . . . . .
C28 C 0.8291(4) 0.4709(3) 0.25261(18) 0.0258(8) Uani 1 1 d . . . . .
C29 C 0.8060(3) 0.5197(3) 0.19184(18) 0.0257(9) Uani 1 1 d . . . . .
C30 C 0.8951(3) 0.5301(3) 0.29905(19) 0.0243(8) Uani 1 1 d . . . . .
C31 C 0.8687(3) 0.5289(3) 0.36558(19) 0.0264(9) Uani 1 1 d . . . . .
H31 H 0.809470 0.489944 0.379772 0.032 Uiso 1 1 calc R U . . .
C32 C 0.9273(4) 0.5834(3) 0.41003(19) 0.0272(9) Uani 1 1 d . . . . .
C33 C 0.8123(4) 0.5375(4) 0.4972(2) 0.0408(11) Uani 1 1 d . . . . .
H33A H 0.750945 0.565829 0.474417 0.061 Uiso 1 1 calc R U . . .
H33B H 0.803968 0.548584 0.543952 0.061 Uiso 1 1 calc R U . . .
H33C H 0.817923 0.463010 0.488403 0.061 Uiso 1 1 calc R U . . .
C34 C 1.0161(4) 0.6397(3) 0.3901(2) 0.0282(9) Uani 1 1 d . . . . .
C35 C 1.1700(5) 0.7320(5) 0.4203(2) 0.0486(14) Uani 1 1 d . . . . .
H35A H 1.215960 0.679606 0.400625 0.073 Uiso 1 1 calc R U . . .
H35B H 1.204280 0.760977 0.458775 0.073 Uiso 1 1 calc R U . . .
H35C H 1.156661 0.787599 0.388914 0.073 Uiso 1 1 calc R U . . .
C36 C 1.0391(3) 0.6455(3) 0.3242(2) 0.0289(9) Uani 1 1 d . . . . .
H36 H 1.096248 0.687104 0.309693 0.035 Uiso 1 1 calc R U . . .
C37 C 0.9787(4) 0.5905(3) 0.27955(19) 0.0275(9) Uani 1 1 d . . . . .
H37 H 0.995498 0.594703 0.234768 0.033 Uiso 1 1 calc R U . . .

loop_
_atom_site_aniso_label
_atom_site_aniso_U_11
_atom_site_aniso_U_22
_atom_site_aniso_U_33
_atom_site_aniso_U_23
_atom_site_aniso_U_13
_atom_site_aniso_U_12
Ni 0.0278(2) 0.0223(2) 0.0137(2) 0.00217(18) -0.00180(19) -0.0014(2)
S1 0.0373(6) 0.0307(5) 0.0219(4) 0.0071(4) -0.0103(4) -0.0081(5)
S2 0.0280(5) 0.0249(4) 0.0146(4) 0.0027(3) -0.0026(4) -0.0019(4)
P1 0.0306(6) 0.0239(5) 0.0139(4) 0.0024(4) -0.0001(4) -0.0002(4)
P2 0.0275(5) 0.0252(5) 0.0171(4) 0.0025(4) -0.0023(4) -0.0024(4)
O1 0.0432(19) 0.0424(19) 0.0171(14) -0.0030(13) 0.0069(13) -0.0084(15)
O2 0.0438(19) 0.050(2) 0.0209(14) -0.0114(15) 0.0048(13) -0.0154(17)
N 0.046(2) 0.052(3) 0.0240(19) 0.0089(18) -0.0019(17) -0.012(2)
C1 0.041(3) 0.025(2) 0.023(2) 0.0024(17) 0.0031(18) -0.0039(19)
C2 0.030(2) 0.031(2) 0.024(2) 0.0031(17) -0.0003(16) -0.0060(18)
C3 0.036(2) 0.0240(19) 0.021(2) 0.0014(15) -0.0075(17) -0.0045(17)
C4 0.035(2) 0.032(2) 0.026(2) 0.0059(19) -0.0021(17) -0.0043(18)
C5 0.032(2) 0.029(2) 0.046(3) 0.002(2) -0.006(2) -0.0023(18)
C6 0.053(3) 0.027(2) 0.032(2) -0.0013(18) -0.020(2) 0.006(2)
C7 0.056(3) 0.031(2) 0.022(2) 0.0002(18) -0.006(2) 0.003(2)
C8 0.040(2) 0.029(2) 0.0195(18) 0.0012(18) -0.0026(16) 0.001(2)
C9 0.040(2) 0.028(2) 0.0158(18) 0.0017(16) 0.0001(17) -0.0010(18)
C10 0.047(3) 0.035(2) 0.031(2) 0.0002(19) -0.004(2) -0.004(2)
C11 0.071(4) 0.035(3) 0.036(3) -0.007(2) -0.009(3) -0.007(3)
C12 0.077(4) 0.039(3) 0.027(2) -0.004(2) 0.004(2) 0.011(3)
C13 0.056(3) 0.050(3) 0.027(2) -0.003(2) 0.004(2) 0.014(3)
C14 0.041(3) 0.038(2) 0.024(2) -0.0029(19) -0.0017(18) 0.000(2)
C15 0.033(2) 0.036(2) 0.0176(18) 0.0027(17) 0.0011(16) 0.0062(19)
C16 0.094(5) 0.045(3) 0.065(4) -0.015(3) 0.052(4) -0.026(3)
C17 0.105(6) 0.059(4) 0.068(4) -0.018(4) 0.060(4) -0.028(4)
C18 0.052(3) 0.049(3) 0.036(3) -0.010(2) 0.016(2) 0.003(3)
C19 0.057(4) 0.053(3) 0.049(3) -0.027(3) 0.013(3) -0.020(3)
C20 0.054(3) 0.059(4) 0.041(3) -0.016(3) 0.016(3) -0.019(3)
C21 0.033(2) 0.025(2) 0.0203(19) 0.0006(16) -0.0041(16) -0.0011(17)
C22 0.058(3) 0.044(3) 0.022(2) 0.001(2) -0.001(2) 0.014(2)
C23 0.075(4) 0.055(3) 0.029(3) 0.002(2) -0.015(3) 0.025(3)
C24 0.046(3) 0.041(3) 0.053(3) 0.004(2) -0.015(3) 0.012(2)
C25 0.038(3) 0.042(3) 0.042(3) 0.001(2) 0.003(2) 0.006(2)
C26 0.039(3) 0.042(3) 0.026(2) 0.0007(19) 0.0031(18) 0.002(2)
C27 0.029(2) 0.027(2) 0.0151(17) 0.0007(15) -0.0010(14) 0.0036(16)
C28 0.031(2) 0.030(2) 0.0158(16) 0.0008(15) 0.0009(17) -0.0019(18)
C29 0.032(2) 0.026(2) 0.0191(18) 0.0025(15) 0.0006(15) -0.0044(17)
C30 0.032(2) 0.0235(19) 0.0176(18) -0.0034(15) -0.0008(16) 0.0015(16)
C31 0.033(2) 0.027(2) 0.0192(19) 0.0023(16) 0.0035(16) -0.0039(17)
C32 0.034(2) 0.030(2) 0.0183(18) -0.0008(16) 0.0039(16) 0.0033(18)
C33 0.048(3) 0.049(3) 0.025(2) 0.001(2) 0.011(2) 0.000(3)
C34 0.033(2) 0.030(2) 0.021(2) -0.0046(17) 0.0017(16) -0.0027(18)
C35 0.044(3) 0.071(4) 0.030(2) -0.017(2) 0.007(2) -0.020(3)
C36 0.029(2) 0.032(2) 0.025(2) -0.0062(18) 0.0061(17) -0.0053(18)
C37 0.035(2) 0.030(2) 0.0175(18) 0.0002(16) 0.0046(16) -0.0007(18)

loop_
_atom_type_symbol
_atom_type_description
_atom_type_scat_dispersion_real
_atom_type_scat_dispersion_imag
_atom_type_scat_source
C C 0.0033 0.0016 'International Tables Vol C Tables 4.2.6.8 and 6.1.1.4'
H H 0.0000 0.0000 'International Tables Vol C Tables 4.2.6.8 and 6.1.1.4'
N N 0.0061 0.0033 'International Tables Vol C Tables 4.2.6.8 and 6.1.1.4'
O O 0.0106 0.0060 'International Tables Vol C Tables 4.2.6.8 and 6.1.1.4'
P P 0.1023 0.0942 'International Tables Vol C Tables 4.2.6.8 and 6.1.1.4'
S S 0.1246 0.1234 'International Tables Vol C Tables 4.2.6.8 and 6.1.1.4'
Ni Ni 0.3393 1.1124 'International Tables Vol C Tables 4.2.6.8 and 6.1.1.4'

loop_
_geom_angle_atom_site_label_1
_geom_angle_atom_site_label_2
_geom_angle_atom_site_label_3
_geom_angle
_geom_angle_site_symmetry_1
_geom_angle_site_symmetry_3
_geom_angle_publ_flag
P2 Ni P1 87.61(4) . . ?
P2 Ni S2 96.57(4) . . ?
P1 Ni S2 172.20(5) . . ?
P2 Ni S1 173.51(5) . . ?
P1 Ni S1 96.89(4) . . ?
S2 Ni S1 79.51(4) . . ?
C27 S1 Ni 86.72(14) . . ?
C27 S2 Ni 86.64(13) . . ?
C21 P1 C15 104.9(2) . . ?
C21 P1 C1 104.8(2) . . ?
C15 P1 C1 106.2(2) . . ?
C21 P1 Ni 118.70(15) . . ?
C15 P1 Ni 113.00(15) . . ?
C1 P1 Ni 108.23(14) . . ?
C3 P2 C9 104.4(2) . . ?
C3 P2 C2 107.4(2) . . ?
C9 P2 C2 104.4(2) . . ?
C3 P2 Ni 121.38(14) . . ?
C9 P2 Ni 110.08(15) . . ?
C2 P2 Ni 108.01(15) . . ?
C32 O1 C33 116.8(4) . . ?
C34 O2 C35 116.8(3) . . ?
C2 C1 P1 108.5(3) . . ?
C2 C1 H1A 110.0 . . ?
P1 C1 H1A 110.0 . . ?
C2 C1 H1B 110.0 . . ?
P1 C1 H1B 110.0 . . ?
H1A C1 H1B 108.4 . . ?
C1 C2 P2 105.8(3) . . ?
C1 C2 H2A 110.6 . . ?
P2 C2 H2A 110.6 . . ?
C1 C2 H2B 110.6 . . ?
P2 C2 H2B 110.6 . . ?
H2A C2 H2B 108.7 . . ?
C4 C3 C8 119.3(4) . . ?
C4 C3 P2 122.5(3) . . ?
C8 C3 P2 118.2(3) . . ?
C3 C4 C5 120.8(4) . . ?
C3 C4 H4 119.6 . . ?
C5 C4 H4 119.6 . . ?
C4 C5 C6 119.5(5) . . ?
C4 C5 H5 120.2 . . ?
C6 C5 H5 120.2 . . ?
C7 C6 C5 120.2(4) . . ?
C7 C6 H6 119.9 . . ?
C5 C6 H6 119.9 . . ?
C6 C7 C8 120.3(4) . . ?
C6 C7 H7 119.9 . . ?
C8 C7 H7 119.9 . . ?
C7 C8 C3 119.9(4) . . ?
C7 C8 H8 120.0 . . ?
C3 C8 H8 120.0 . . ?
C10 C9 C14 119.3(5) . . ?
C10 C9 P2 121.6(4) . . ?
C14 C9 P2 119.0(4) . . ?
C9 C10 C11 120.0(5) . . ?
C9 C10 H10 120.0 . . ?
C11 C10 H10 120.0 . . ?
C12 C11 C10 120.8(5) . . ?
C12 C11 H11 119.6 . . ?
C10 C11 H11 119.6 . . ?
C13 C12 C11 119.5(5) . . ?
C13 C12 H12 120.2 . . ?
C11 C12 H12 120.2 . . ?
C12 C13 C14 120.2(5) . . ?
C12 C13 H13 119.9 . . ?
C14 C13 H13 119.9 . . ?
C9 C14 C13 120.2(5) . . ?
C9 C14 H14 119.9 . . ?
C13 C14 H14 119.9 . . ?
C16 C15 C20 117.6(5) . . ?
C16 C15 P1 122.0(4) . . ?
C20 C15 P1 120.3(4) . . ?
C15 C16 C17 120.3(6) . . ?
C15 C16 H16 119.8 . . ?
C17 C16 H16 119.8 . . ?
C18 C17 C16 121.7(6) . . ?
C18 C17 H17 119.1 . . ?
C16 C17 H17 119.1 . . ?
C17 C18 C19 118.6(5) . . ?
C17 C18 H18 120.7 . . ?
C19 C18 H18 120.7 . . ?
C18 C19 C20 119.8(5) . . ?
C18 C19 H19 120.1 . . ?
C20 C19 H19 120.1 . . ?
C15 C20 C19 121.8(5) . . ?
C15 C20 H20 119.1 . . ?
C19 C20 H20 119.1 . . ?
C22 C21 C26 119.2(4) . . ?
C22 C21 P1 123.0(4) . . ?
C26 C21 P1 117.8(3) . . ?
C21 C22 C23 120.2(5) . . ?
C21 C22 H22 119.9 . . ?
C23 C22 H22 119.9 . . ?
C24 C23 C22 120.9(5) . . ?
C24 C23 H23 119.6 . . ?
C22 C23 H23 119.6 . . ?
C23 C24 C25 119.5(5) . . ?
C23 C24 H24 120.3 . . ?
C25 C24 H24 120.3 . . ?
C26 C25 C24 119.6(5) . . ?
C26 C25 H25 120.2 . . ?
C24 C25 H25 120.2 . . ?
C25 C26 C21 120.6(4) . . ?
C25 C26 H26 119.7 . . ?
C21 C26 H26 119.7 . . ?
C28 C27 S1 127.6(3) . . ?
C28 C27 S2 126.2(3) . . ?
S1 C27 S2 106.1(2) . . ?
C27 C28 C29 116.8(4) . . ?
C27 C28 C30 126.1(4) . . ?
C29 C28 C30 117.1(4) . . ?
N C29 C28 179.3(5) . . ?
C37 C30 C31 118.2(4) . . ?
C37 C30 C28 122.5(4) . . ?
C31 C30 C28 119.2(4) . . ?
C32 C31 C30 121.0(4) . . ?
C32 C31 H31 119.5 . . ?
C30 C31 H31 119.5 . . ?
C31 C32 O1 124.9(4) . . ?
C31 C32 C34 120.3(4) . . ?
O1 C32 C34 114.8(4) . . ?
O1 C33 H33A 109.5 . . ?
O1 C33 H33B 109.5 . . ?
H33A C33 H33B 109.5 . . ?
O1 C33 H33C 109.5 . . ?
H33A C33 H33C 109.5 . . ?
H33B C33 H33C 109.5 . . ?
O2 C34 C36 125.3(4) . . ?
O2 C34 C32 115.8(4) . . ?
C36 C34 C32 118.9(4) . . ?
O2 C35 H35A 109.5 . . ?
O2 C35 H35B 109.5 . . ?
H35A C35 H35B 109.5 . . ?
O2 C35 H35C 109.5 . . ?
H35A C35 H35C 109.5 . . ?
H35B C35 H35C 109.5 . . ?
C37 C36 C34 120.2(4) . . ?
C37 C36 H36 119.9 . . ?
C34 C36 H36 119.9 . . ?
C30 C37 C36 121.3(4) . . ?
C30 C37 H37 119.4 . . ?
C36 C37 H37 119.4 . . ?

loop_
_geom_bond_atom_site_label_1
_geom_bond_atom_site_label_2
_geom_bond_distance
_geom_bond_site_symmetry_2
_geom_bond_publ_flag
Ni P2 2.1575(11) . ?
Ni P1 2.1679(11) . ?
Ni S2 2.1873(10) . ?
Ni S1 2.1944(12) . ?
S1 C27 1.747(4) . ?
S2 C27 1.759(4) . ?
P1 C21 1.813(4) . ?
P1 C15 1.828(4) . ?
P1 C1 1.841(5) . ?
P2 C3 1.810(4) . ?
P2 C9 1.827(4) . ?
P2 C2 1.831(4) . ?
O1 C32 1.375(5) . ?
O1 C33 1.432(6) . ?
O2 C34 1.363(5) . ?
O2 C35 1.420(6) . ?
N C29 1.150(6) . ?
C1 C2 1.536(6) . ?
C1 H1A 0.9900 . ?
C1 H1B 0.9900 . ?
C2 H2A 0.9900 . ?
C2 H2B 0.9900 . ?
C3 C4 1.384(6) . ?
C3 C8 1.405(6) . ?
C4 C5 1.391(6) . ?
C4 H4 0.9500 . ?
C5 C6 1.392(7) . ?
C5 H5 0.9500 . ?
C6 C7 1.385(8) . ?
C6 H6 0.9500 . ?
C7 C8 1.388(6) . ?
C7 H7 0.9500 . ?
C8 H8 0.9500 . ?
C9 C10 1.383(7) . ?
C9 C14 1.388(7) . ?
C10 C11 1.386(8) . ?
C10 H10 0.9500 . ?
C11 C12 1.383(9) . ?
C11 H11 0.9500 . ?
C12 C13 1.371(8) . ?
C12 H12 0.9500 . ?
C13 C14 1.396(7) . ?
C13 H13 0.9500 . ?
C14 H14 0.9500 . ?
C15 C16 1.362(7) . ?
C15 C20 1.370(7) . ?
C16 C17 1.382(8) . ?
C16 H16 0.9500 . ?
C17 C18 1.352(9) . ?
C17 H17 0.9500 . ?
C18 C19 1.357(8) . ?
C18 H18 0.9500 . ?
C19 C20 1.384(7) . ?
C19 H19 0.9500 . ?
C20 H20 0.9500 . ?
C21 C22 1.381(6) . ?
C21 C26 1.394(6) . ?
C22 C23 1.384(7) . ?
C22 H22 0.9500 . ?
C23 C24 1.369(8) . ?
C23 H23 0.9500 . ?
C24 C25 1.403(8) . ?
C24 H24 0.9500 . ?
C25 C26 1.380(7) . ?
C25 H25 0.9500 . ?
C26 H26 0.9500 . ?
C27 C28 1.359(6) . ?
C28 C29 1.433(5) . ?
C28 C30 1.483(6) . ?
C30 C37 1.376(6) . ?
C30 C31 1.413(5) . ?
C31 C32 1.374(6) . ?
C31 H31 0.9500 . ?
C32 C34 1.401(6) . ?
C33 H33A 0.9800 . ?
C33 H33B 0.9800 . ?
C33 H33C 0.9800 . ?
C34 C36 1.394(6) . ?
C35 H35A 0.9800 . ?
C35 H35B 0.9800 . ?
C35 H35C 0.9800 . ?
C36 C37 1.393(6) . ?
C36 H36 0.9500 . ?
C37 H37 0.9500 . ?

loop_
_geom_torsion_atom_site_label_1
_geom_torsion_atom_site_label_2
_geom_torsion_atom_site_label_3
_geom_torsion_atom_site_label_4
_geom_torsion
_geom_torsion_site_symmetry_1
_geom_torsion_site_symmetry_2
_geom_torsion_site_symmetry_3
_geom_torsion_site_symmetry_4
_geom_torsion_publ_flag
C21 P1 C1 C2 -162.0(3) . . . . ?
C15 P1 C1 C2 87.2(3) . . . . ?
Ni P1 C1 C2 -34.4(3) . . . . ?
P1 C1 C2 P2 48.9(3) . . . . ?
C3 P2 C2 C1 -177.2(3) . . . . ?
C9 P2 C2 C1 72.4(3) . . . . ?
Ni P2 C2 C1 -44.7(3) . . . . ?
C9 P2 C3 C4 131.1(4) . . . . ?
C2 P2 C3 C4 20.7(4) . . . . ?
Ni P2 C3 C4 -104.1(4) . . . . ?
C9 P2 C3 C8 -51.1(4) . . . . ?
C2 P2 C3 C8 -161.5(3) . . . . ?
Ni P2 C3 C8 73.7(4) . . . . ?
C8 C3 C4 C5 1.7(6) . . . . ?
P2 C3 C4 C5 179.5(3) . . . . ?
C3 C4 C5 C6 -0.6(7) . . . . ?
C4 C5 C6 C7 -0.9(7) . . . . ?
C5 C6 C7 C8 1.3(7) . . . . ?
C6 C7 C8 C3 -0.2(7) . . . . ?
C4 C3 C8 C7 -1.3(6) . . . . ?
P2 C3 C8 C7 -179.2(3) . . . . ?
C3 P2 C9 C10 -56.2(4) . . . . ?
C2 P2 C9 C10 56.4(4) . . . . ?
Ni P2 C9 C10 172.0(3) . . . . ?
C3 P2 C9 C14 125.3(4) . . . . ?
C2 P2 C9 C14 -122.1(4) . . . . ?
Ni P2 C9 C14 -6.4(4) . . . . ?
C14 C9 C10 C11 0.0(7) . . . . ?
P2 C9 C10 C11 -178.4(4) . . . . ?
C9 C10 C11 C12 1.5(8) . . . . ?
C10 C11 C12 C13 -2.2(8) . . . . ?
C11 C12 C13 C14 1.4(8) . . . . ?
C10 C9 C14 C13 -0.8(7) . . . . ?
P2 C9 C14 C13 177.6(4) . . . . ?
C12 C13 C14 C9 0.1(7) . . . . ?
C21 P1 C15 C16 -82.4(6) . . . . ?
C1 P1 C15 C16 28.3(6) . . . . ?
Ni P1 C15 C16 146.8(5) . . . . ?
C21 P1 C15 C20 93.9(5) . . . . ?
C1 P1 C15 C20 -155.4(4) . . . . ?
Ni P1 C15 C20 -36.9(5) . . . . ?
C20 C15 C16 C17 2.6(11) . . . . ?
P1 C15 C16 C17 179.0(7) . . . . ?
C15 C16 C17 C18 -0.1(14) . . . . ?
C16 C17 C18 C19 -4.4(13) . . . . ?
C17 C18 C19 C20 6.3(11) . . . . ?
C16 C15 C20 C19 -0.7(9) . . . . ?
P1 C15 C20 C19 -177.1(5) . . . . ?
C18 C19 C20 C15 -3.9(10) . . . . ?
C15 P1 C21 C22 13.8(5) . . . . ?
C1 P1 C21 C22 -97.9(4) . . . . ?
Ni P1 C21 C22 141.1(4) . . . . ?
C15 P1 C21 C26 -168.0(4) . . . . ?
C1 P1 C21 C26 80.3(4) . . . . ?
Ni P1 C21 C26 -40.6(4) . . . . ?
C26 C21 C22 C23 -1.0(8) . . . . ?
P1 C21 C22 C23 177.3(4) . . . . ?
C21 C22 C23 C24 0.2(9) . . . . ?
C22 C23 C24 C25 0.4(10) . . . . ?
C23 C24 C25 C26 0.0(9) . . . . ?
C24 C25 C26 C21 -0.8(8) . . . . ?
C22 C21 C26 C25 1.3(7) . . . . ?
P1 C21 C26 C25 -177.0(4) . . . . ?
Ni S1 C27 C28 168.4(4) . . . . ?
Ni S1 C27 S2 -8.49(17) . . . . ?
Ni S2 C27 C28 -168.4(4) . . . . ?
Ni S2 C27 S1 8.52(17) . . . . ?
S1 C27 C28 C29 171.9(3) . . . . ?
S2 C27 C28 C29 -11.9(6) . . . . ?
S1 C27 C28 C30 -9.1(7) . . . . ?
S2 C27 C28 C30 167.2(3) . . . . ?
C27 C28 C30 C37 142.9(5) . . . . ?
C29 C28 C30 C37 -38.1(6) . . . . ?
C27 C28 C30 C31 -40.3(6) . . . . ?
C29 C28 C30 C31 138.7(4) . . . . ?
C37 C30 C31 C32 -2.5(6) . . . . ?
C28 C30 C31 C32 -179.5(4) . . . . ?
C30 C31 C32 O1 178.1(4) . . . . ?
C30 C31 C32 C34 -1.2(7) . . . . ?
C33 O1 C32 C31 -2.9(6) . . . . ?
C33 O1 C32 C34 176.5(4) . . . . ?
C35 O2 C34 C36 -7.8(7) . . . . ?
C35 O2 C34 C32 172.5(4) . . . . ?
C31 C32 C34 O2 -175.8(4) . . . . ?
O1 C32 C34 O2 4.8(6) . . . . ?
C31 C32 C34 C36 4.5(7) . . . . ?
O1 C32 C34 C36 -174.9(4) . . . . ?
O2 C34 C36 C37 176.2(4) . . . . ?
C32 C34 C36 C37 -4.2(7) . . . . ?
C31 C30 C37 C36 2.9(6) . . . . ?
C28 C30 C37 C36 179.8(4) . . . . ?
C34 C36 C37 C30 0.4(7) . . . . ?
